data_4024347
loop_
_publ_author_name
'Piotr Kaszynski'
'Serhii Pakhomov'
'Mikhail E. Gurskii'
'Sergey Yu. Erdyakov'
'Zoya A. Starikova'
'Konstantin A. Lyssenko'
'Mikhail Yu. Antipin'
'Victor G. Young'
'Yurii N. Bubnov'

_publ_section_title
;
1-Pyridine- and 1-Quinuclidine-1-boraadamantane as Models for Derivatives
of 1-Borabicyclo[2.2.2]octane. Experimental and Theoretical Evaluation of
the B-N Fragment as a Polar Isosteric Substitution for the C-C Group in
Liquid Crystal Compounds
;
_journal_name_full 'Journal of Organic Chemistry'
_journal_page_first 1709
_journal_page_last 1720
_journal_paper_doi 10.1021/jo802504c
_journal_volume 74
_journal_year 2009
_chemical_formula_sum 'C16 H28 B N'
_chemical_formula_weight 245.20
_chemical_name_common 01011a
_chemical_name_systematic
; 
 ? 
;
_space_group_IT_number 14
_symmetry_cell_setting monoclinic
_symmetry_space_group_name_Hall '-P 2yn'
_symmetry_space_group_name_H-M 'P 1 21/n 1'
_atom_sites_solution_hydrogens geom
_atom_sites_solution_primary direct
_atom_sites_solution_secondary difmap
_audit_creation_method SHELXL-97
_cell_angle_alpha 90.00
_cell_angle_beta 94.689(3)
_cell_angle_gamma 90.00
_cell_formula_units_Z 4
_cell_length_a 6.6529(3)
_cell_length_b 10.6665(6)
_cell_length_c 19.3817(10)
_cell_measurement_temperature 173(2)
_cell_volume 1370.78(12)
_computing_structure_refinement 'SHELXL-97 (Sheldrick, 1997)'
_computing_structure_solution 'SHELXS-97 (Sheldrick, 1990)'
_diffrn_ambient_temperature 173(2)
_diffrn_measured_fraction_theta_full 0.998
_diffrn_measured_fraction_theta_max 0.998
_diffrn_radiation_monochromator graphite
_diffrn_radiation_source 'fine-focus sealed tube'
_diffrn_radiation_type MoK\a
_diffrn_radiation_wavelength 0.71073
_diffrn_reflns_av_R_equivalents 0.0550
_diffrn_reflns_av_sigmaI/netI 0.0406
_diffrn_reflns_limit_h_max 7
_diffrn_reflns_limit_h_min -7
_diffrn_reflns_limit_k_max 12
_diffrn_reflns_limit_k_min 0
_diffrn_reflns_limit_l_max 23
_diffrn_reflns_limit_l_min 0
_diffrn_reflns_number 11119
_diffrn_reflns_theta_full 25.05
_diffrn_reflns_theta_max 25.05
_diffrn_reflns_theta_min 2.11
_exptl_absorpt_coefficient_mu 0.066
_exptl_absorpt_correction_T_max 1.000000
_exptl_absorpt_correction_T_min 0.808846
_exptl_absorpt_correction_type multi-scan
_exptl_absorpt_process_details 'SADABS 2.03 (Sheldrick, 2000)'
_exptl_crystal_colour Colorless
_exptl_crystal_density_diffrn 1.188
_exptl_crystal_density_method 'not measured'
_exptl_crystal_description Block
_exptl_crystal_F_000 544
_exptl_crystal_size_max 0.40
_exptl_crystal_size_mid 0.20
_exptl_crystal_size_min 0.07
_refine_diff_density_max 0.188
_refine_diff_density_min -0.215
_refine_diff_density_rms 0.044
_refine_ls_extinction_method none
_refine_ls_goodness_of_fit_ref 1.036
_refine_ls_hydrogen_treatment mixed
_refine_ls_matrix_type full
_refine_ls_number_parameters 163
_refine_ls_number_reflns 2406
_refine_ls_number_restraints 0
_refine_ls_restrained_S_all 1.036
_refine_ls_R_factor_all 0.0671
_refine_ls_R_factor_gt 0.0513
_refine_ls_shift/su_max 0.000
_refine_ls_shift/su_mean 0.000
_refine_ls_structure_factor_coef Fsqd
_refine_ls_weighting_details 'calc w=1/[\s^2^(Fo^2^)+(0.0558P)^2^+1.1500P] where P=(Fo^2^+2Fc^2^)/3'
_refine_ls_weighting_scheme calc
_refine_ls_wR_factor_gt 0.1377
_refine_ls_wR_factor_ref 0.1451
_reflns_number_gt 1814
_reflns_number_total 2406
_reflns_threshold_expression >2sigma(I)
_cod_data_source_file jo802504c_si_002.cif
_cod_data_source_block 01011a
_cod_depositor_comments
;
The following automatic conversions were performed:
'_symmetry_cell_setting' value 'Monoclinic' changed to 'monoclinic'
according to '/home/saulius/struct/CIF-dictionaries/cif_core.dic'
dictionary named 'cif_core.dic' version 2.4.1 from
2010-06-29.

'_exptl_absorpt_correction_type' value 'multiscan' changed to
'multi-scan' according to
'/home/saulius/struct/CIF-dictionaries/cif_core.dic' dictionary named
'cif_core.dic' version 2.4.1 from 2010-06-29.

Automatic conversion script
Id: cif_fix_enum 1527 2010-12-29 10:47:43Z saulius 
;
_cod_original_sg_symbol_H-M P2(1)/n
_cod_database_code 4024347

loop_
_symmetry_equiv_pos_as_xyz
'x, y, z'
'-x+1/2, y+1/2, -z+1/2'
'-x, -y, -z'
'x-1/2, -y-1/2, z-1/2'

loop_
_atom_site_label
_atom_site_type_symbol
_atom_site_fract_x
_atom_site_fract_y
_atom_site_fract_z
_atom_site_U_iso_or_equiv
_atom_site_adp_type
_atom_site_occupancy
_atom_site_symmetry_multiplicity
_atom_site_calc_flag
_atom_site_refinement_flags
_atom_site_disorder_assembly
_atom_site_disorder_group
N1 N 0.0345(2) 0.19700(15) 0.19897(8) 0.0198(4) Uani 1 1 d . . .
C1 C 0.2520(3) 0.1786(2) 0.18495(11) 0.0258(5) Uani 1 1 d . . .
H1A H 0.3091 0.1074 0.2129 0.031 Uiso 1 1 calc R . .
H1B H 0.3300 0.2547 0.1990 0.031 Uiso 1 1 calc R . .
C2 C 0.2719(3) 0.1522(2) 0.10776(11) 0.0318(5) Uani 1 1 d . . .
H2A H 0.3900 0.1974 0.0921 0.038 Uiso 1 1 calc R . .
H2B H 0.2915 0.0613 0.1004 0.038 Uiso 1 1 calc R . .
C3 C -0.0340(3) 0.31799(19) 0.16552(10) 0.0245(5) Uani 1 1 d . . .
H3A H 0.0224 0.3890 0.1937 0.029 Uiso 1 1 calc R . .
H3B H -0.1829 0.3233 0.1637 0.029 Uiso 1 1 calc R . .
C4 C 0.0337(3) 0.3281(2) 0.09169(11) 0.0279(5) Uani 1 1 d . . .
H4A H -0.0744 0.3666 0.0605 0.034 Uiso 1 1 calc R . .
H4B H 0.1555 0.3814 0.0917 0.034 Uiso 1 1 calc R . .
C5 C -0.0842(3) 0.0933(2) 0.16250(10) 0.0259(5) Uani 1 1 d . . .
H5A H -0.2232 0.0931 0.1773 0.031 Uiso 1 1 calc R . .
H5B H -0.0213 0.0116 0.1756 0.031 Uiso 1 1 calc R . .
C6 C -0.0918(3) 0.1095(2) 0.08352(11) 0.0306(5) Uani 1 1 d . . .
H6A H -0.0769 0.0270 0.0610 0.037 Uiso 1 1 calc R . .
H6B H -0.2230 0.1459 0.0660 0.037 Uiso 1 1 calc R . .
C7 C 0.0798(3) 0.1964(2) 0.06669(11) 0.0267(5) Uani 1 1 d . . .
H7A H 0.0968 0.1963 0.0159 0.032 Uiso 1 1 calc R . .
B1 B 0.0077(3) 0.1975(2) 0.28403(11) 0.0202(5) Uani 1 1 d . . .
C8 C 0.0257(3) 0.0568(2) 0.31547(10) 0.0262(5) Uani 1 1 d . . .
H8A H -0.0797 0.0024 0.2922 0.031 Uiso 1 1 calc R . .
H8B H 0.1593 0.0208 0.3080 0.031 Uiso 1 1 calc R . .
C9 C -0.0015(3) 0.0649(2) 0.39362(11) 0.0290(5) Uani 1 1 d . . .
H9A H 0.0098 -0.0210 0.4141 0.035 Uiso 1 1 calc R . .
C10 C 0.1798(3) 0.2844(2) 0.32423(10) 0.0235(5) Uani 1 1 d . . .
H10A H 0.3155 0.2511 0.3172 0.028 Uiso 1 1 calc R . .
H10B H 0.1708 0.3712 0.3062 0.028 Uiso 1 1 calc R . .
C11 C 0.1445(3) 0.2830(2) 0.40188(10) 0.0252(5) Uani 1 1 d . . .
H11A H 0.2493 0.3362 0.4277 0.030 Uiso 1 1 calc R . .
C12 C -0.2134(3) 0.2536(2) 0.29838(10) 0.0232(5) Uani 1 1 d . . .
H12A H -0.2280 0.3402 0.2802 0.028 Uiso 1 1 calc R . .
H12B H -0.3212 0.2013 0.2749 0.028 Uiso 1 1 calc R . .
C13 C -0.2304(3) 0.2531(2) 0.37710(10) 0.0242(5) Uani 1 1 d . . .
H13A H -0.3651 0.2871 0.3870 0.029 Uiso 1 1 calc R . .
C14 C 0.1605(3) 0.1490(2) 0.42993(11) 0.0307(5) Uani 1 1 d . . .
H14A H 0.2956 0.1147 0.4228 0.037 Uiso 1 1 calc R . .
H14B H 0.1451 0.1498 0.4803 0.037 Uiso 1 1 calc R . .
C15 C -0.0649(3) 0.3356(2) 0.41297(11) 0.0250(5) Uani 1 1 d . . .
H15A H -0.0822 0.3396 0.4632 0.030 Uiso 1 1 calc R . .
H15B H -0.0767 0.4218 0.3941 0.030 Uiso 1 1 calc R . .
C16 C -0.2098(3) 0.1191(2) 0.40496(11) 0.0291(5) Uani 1 1 d . . .
H16A H -0.3156 0.0657 0.3811 0.035 Uiso 1 1 calc R . .
H16B H -0.2295 0.1189 0.4550 0.035 Uiso 1 1 calc R . .

loop_
_atom_site_aniso_label
_atom_site_aniso_U_11
_atom_site_aniso_U_22
_atom_site_aniso_U_33
_atom_site_aniso_U_23
_atom_site_aniso_U_13
_atom_site_aniso_U_12
N1 0.0200(9) 0.0194(9) 0.0201(9) -0.0002(7) 0.0021(7) -0.0001(7)
C1 0.0201(10) 0.0336(13) 0.0240(11) 0.0001(9) 0.0030(8) 0.0041(9)
C2 0.0319(12) 0.0378(13) 0.0266(12) 0.0000(10) 0.0073(9) 0.0047(10)
C3 0.0281(11) 0.0226(11) 0.0225(11) 0.0019(9) 0.0010(9) 0.0031(9)
C4 0.0355(12) 0.0276(12) 0.0208(11) 0.0029(9) 0.0021(9) -0.0017(10)
C5 0.0314(12) 0.0244(11) 0.0221(11) -0.0040(9) 0.0030(9) -0.0065(9)
C6 0.0371(13) 0.0329(13) 0.0218(11) -0.0031(9) 0.0033(9) -0.0072(10)
C7 0.0317(12) 0.0298(12) 0.0190(11) -0.0003(9) 0.0045(9) -0.0011(10)
B1 0.0217(11) 0.0220(12) 0.0168(11) -0.0001(9) 0.0009(9) 0.0008(10)
C8 0.0304(12) 0.0254(12) 0.0229(11) -0.0001(9) 0.0035(9) 0.0020(9)
C9 0.0406(13) 0.0260(12) 0.0208(11) 0.0058(9) 0.0050(9) 0.0031(10)
C10 0.0216(10) 0.0269(11) 0.0220(11) -0.0004(9) 0.0016(8) -0.0001(9)
C11 0.0233(11) 0.0313(12) 0.0203(11) -0.0042(9) -0.0022(8) -0.0025(9)
C12 0.0213(11) 0.0282(11) 0.0196(11) -0.0006(8) -0.0002(8) -0.0001(9)
C13 0.0218(11) 0.0311(12) 0.0201(11) -0.0013(9) 0.0041(8) 0.0012(9)
C14 0.0303(12) 0.0407(14) 0.0205(11) 0.0024(10) -0.0016(9) 0.0071(10)
C15 0.0290(12) 0.0261(11) 0.0201(11) -0.0029(9) 0.0029(9) 0.0004(9)
C16 0.0325(12) 0.0323(13) 0.0232(11) 0.0001(9) 0.0067(9) -0.0069(10)

loop_
_atom_type_symbol
_atom_type_description
_atom_type_scat_dispersion_real
_atom_type_scat_dispersion_imag
_atom_type_scat_source
C C 0.0033 0.0016 'International Tables Vol C Tables 4.2.6.8 and 6.1.1.4'
H H 0.0000 0.0000 'International Tables Vol C Tables 4.2.6.8 and 6.1.1.4'
B B 0.0013 0.0007 'International Tables Vol C Tables 4.2.6.8 and 6.1.1.4'
N N 0.0061 0.0033 'International Tables Vol C Tables 4.2.6.8 and 6.1.1.4'

loop_
_geom_angle_atom_site_label_1
_geom_angle_atom_site_label_2
_geom_angle_atom_site_label_3
_geom_angle
_geom_angle_site_symmetry_1
_geom_angle_site_symmetry_3
_geom_angle_publ_flag
C3 N1 C5 107.53(15) . . ?
C3 N1 C1 107.29(15) . . ?
C5 N1 C1 107.14(15) . . ?
C3 N1 B1 111.73(15) . . ?
C5 N1 B1 111.84(15) . . ?
C1 N1 B1 111.06(15) . . ?
N1 C1 C2 111.06(16) . . ?
C7 C2 C1 108.43(17) . . ?
N1 C3 C4 111.16(16) . . ?
C7 C4 C3 108.20(17) . . ?
N1 C5 C6 111.04(17) . . ?
C7 C6 C5 108.46(17) . . ?
C2 C7 C4 107.51(18) . . ?
C2 C7 C6 108.07(18) . . ?
C4 C7 C6 108.57(18) . . ?
C8 B1 C10 108.72(17) . . ?
C8 B1 C12 108.38(17) . . ?
C10 B1 C12 108.62(17) . . ?
C8 B1 N1 110.90(16) . . ?
C10 B1 N1 110.33(16) . . ?
C12 B1 N1 109.84(15) . . ?
C9 C8 B1 107.82(17) . . ?
C14 C9 C16 108.94(18) . . ?
C14 C9 C8 110.49(18) . . ?
C16 C9 C8 109.98(17) . . ?
C11 C10 B1 107.78(17) . . ?
C14 C11 C15 109.25(18) . . ?
C14 C11 C10 110.14(18) . . ?
C15 C11 C10 110.23(16) . . ?
C13 C12 B1 107.91(16) . . ?
C16 C13 C15 109.67(17) . . ?
C16 C13 C12 109.99(17) . . ?
C15 C13 C12 109.84(17) . . ?
C9 C14 C11 111.00(17) . . ?
C13 C15 C11 110.72(17) . . ?
C13 C16 C9 110.93(17) . . ?

loop_
_geom_bond_atom_site_label_1
_geom_bond_atom_site_label_2
_geom_bond_distance
_geom_bond_site_symmetry_2
_geom_bond_publ_flag
N1 C3 1.498(2) . ?
N1 C5 1.502(2) . ?
N1 C1 1.507(2) . ?
N1 B1 1.673(3) . ?
C1 C2 1.539(3) . ?
C2 C7 1.524(3) . ?
C3 C4 1.539(3) . ?
C4 C7 1.525(3) . ?
C5 C6 1.537(3) . ?
C6 C7 1.526(3) . ?
B1 C8 1.621(3) . ?
B1 C10 1.622(3) . ?
B1 C12 1.633(3) . ?
C8 C9 1.543(3) . ?
C9 C14 1.529(3) . ?
C9 C16 1.534(3) . ?
C10 C11 1.542(3) . ?
C11 C14 1.530(3) . ?
C11 C15 1.533(3) . ?
C12 C13 1.539(3) . ?
C13 C16 1.530(3) . ?
C13 C15 1.531(3) . ?

loop_
_geom_torsion_atom_site_label_1
_geom_torsion_atom_site_label_2
_geom_torsion_atom_site_label_3
_geom_torsion_atom_site_label_4
_geom_torsion
_geom_torsion_site_symmetry_1
_geom_torsion_site_symmetry_2
_geom_torsion_site_symmetry_3
_geom_torsion_site_symmetry_4
_geom_torsion_publ_flag
C3 N1 C1 C2 -68.8(2) . . . . ?
C5 N1 C1 C2 46.5(2) . . . . ?
B1 N1 C1 C2 168.87(17) . . . . ?
N1 C1 C2 C7 19.1(3) . . . . ?
C5 N1 C3 C4 -69.5(2) . . . . ?
C1 N1 C3 C4 45.5(2) . . . . ?
B1 N1 C3 C4 167.44(16) . . . . ?
N1 C3 C4 C7 20.4(2) . . . . ?
C3 N1 C5 C6 45.9(2) . . . . ?
C1 N1 C5 C6 -69.2(2) . . . . ?
B1 N1 C5 C6 168.87(17) . . . . ?
N1 C5 C6 C7 19.6(2) . . . . ?
C1 C2 C7 C4 47.8(2) . . . . ?
C1 C2 C7 C6 -69.2(2) . . . . ?
C3 C4 C7 C2 -70.4(2) . . . . ?
C3 C4 C7 C6 46.3(2) . . . . ?
C5 C6 C7 C2 47.3(2) . . . . ?
C5 C6 C7 C4 -69.0(2) . . . . ?
C3 N1 B1 C8 165.13(16) . . . . ?
C5 N1 B1 C8 44.5(2) . . . . ?
C1 N1 B1 C8 -75.1(2) . . . . ?
C3 N1 B1 C10 -74.4(2) . . . . ?
C5 N1 B1 C10 165.05(16) . . . . ?
C1 N1 B1 C10 45.4(2) . . . . ?
C3 N1 B1 C12 45.4(2) . . . . ?
C5 N1 B1 C12 -75.2(2) . . . . ?
C1 N1 B1 C12 165.12(17) . . . . ?
C10 B1 C8 C9 58.8(2) . . . . ?
C12 B1 C8 C9 -59.1(2) . . . . ?
N1 B1 C8 C9 -179.73(16) . . . . ?
B1 C8 C9 C14 -59.7(2) . . . . ?
B1 C8 C9 C16 60.6(2) . . . . ?
C8 B1 C10 C11 -59.2(2) . . . . ?
C12 B1 C10 C11 58.5(2) . . . . ?
N1 B1 C10 C11 178.96(16) . . . . ?
B1 C10 C11 C14 60.3(2) . . . . ?
B1 C10 C11 C15 -60.3(2) . . . . ?
C8 B1 C12 C13 59.1(2) . . . . ?
C10 B1 C12 C13 -58.9(2) . . . . ?
N1 B1 C12 C13 -179.63(16) . . . . ?
B1 C12 C13 C16 -60.3(2) . . . . ?
B1 C12 C13 C15 60.5(2) . . . . ?
C16 C9 C14 C11 -59.0(2) . . . . ?
C8 C9 C14 C11 61.9(2) . . . . ?
C15 C11 C14 C9 59.0(2) . . . . ?
C10 C11 C14 C9 -62.2(2) . . . . ?
C16 C13 C15 C11 57.9(2) . . . . ?
C12 C13 C15 C11 -63.1(2) . . . . ?
C14 C11 C15 C13 -58.2(2) . . . . ?
C10 C11 C15 C13 63.0(2) . . . . ?
C15 C13 C16 C9 -58.2(2) . . . . ?
C12 C13 C16 C9 62.7(2) . . . . ?
C14 C9 C16 C13 58.5(2) . . . . ?
C8 C9 C16 C13 -62.8(2) . . . . ?
